data_4115559
loop_
_publ_author_name
'John A. Ewen'
'Michael J. Elder'
'Robert L. Jones'
'Arnold L. Rheingold'
'Louise M. Liable-Sands'
'Roger D. Sommer'

_publ_section_title
;
 Chiral Ansa Metallocenes with Cp Ring-Fused to Thiophenes and Pyrroles:
 Syntheses, Crystal Structures, and Isotactic Polypropylene Catalysts
;
_journal_name_full 'Journal of the American Chemical Society'
_journal_page_first 4763
_journal_page_last 4773
_journal_paper_doi 10.1021/ja004266h
_journal_volume 123
_journal_year 2001
_chemical_formula_sum 'C32 H30 Cl2 S2 Si Zr'
_chemical_formula_weight 668.89
_chemical_name_systematic
; 
 ? 
;
_space_group_IT_number 14
_symmetry_cell_setting monoclinic
_symmetry_space_group_name_Hall '-P 2ybc'
_symmetry_space_group_name_H-M 'P 1 21/c 1'
_atom_sites_solution_hydrogens geom
_atom_sites_solution_primary direct
_atom_sites_solution_secondary difmap
_audit_creation_method SHELXL-97
_cell_angle_alpha 90.00
_cell_angle_beta 91.6932(11)
_cell_angle_gamma 90.00
_cell_formula_units_Z 4
_cell_length_a 9.5183(2)
_cell_length_b 35.7383(3)
_cell_length_c 8.8314(2)
_cell_measurement_temperature 243(2)
_cell_volume 3002.85(10)
_computing_cell_refinement 'Bruker SMART'
_computing_data_collection 'Bruker SMART'
_computing_data_reduction 'Bruker SHELXTL'
_computing_molecular_graphics 'Bruker SHELXTL'
_computing_publication_material 'Bruker SHELXTL'
_computing_structure_refinement 'SHELXL-97 (Sheldrick, 1997)'
_computing_structure_solution 'SHELXS-97 (Sheldrick, 1990)'
_diffrn_ambient_temperature 243(2)
_diffrn_measured_fraction_theta_full 0.971
_diffrn_measured_fraction_theta_max 0.971
_diffrn_measurement_device_type 'CCD area detector'
_diffrn_measurement_method 'phi and omega scans'
_diffrn_radiation_monochromator graphite
_diffrn_radiation_source 'fine-focus sealed tube'
_diffrn_radiation_type MoK\a
_diffrn_radiation_wavelength 0.71073
_diffrn_reflns_av_R_equivalents 0.0690
_diffrn_reflns_av_sigmaI/netI 0.0723
_diffrn_reflns_limit_h_max 10
_diffrn_reflns_limit_h_min -10
_diffrn_reflns_limit_k_max 36
_diffrn_reflns_limit_k_min -40
_diffrn_reflns_limit_l_max 9
_diffrn_reflns_limit_l_min -10
_diffrn_reflns_number 10660
_diffrn_reflns_theta_full 24.00
_diffrn_reflns_theta_max 24.00
_diffrn_reflns_theta_min 2.14
_exptl_absorpt_coefficient_mu 0.744
_exptl_absorpt_correction_T_max 0.9780
_exptl_absorpt_correction_T_min 0.8654
_exptl_absorpt_correction_type 'empirical from SADABS'
_exptl_crystal_colour Yellow
_exptl_crystal_density_diffrn 1.480
_exptl_crystal_description Plate
_exptl_crystal_F_000 1368
_exptl_crystal_size_max 0.20
_exptl_crystal_size_mid 0.08
_exptl_crystal_size_min 0.03
_refine_diff_density_max 0.644
_refine_diff_density_min -0.640
_refine_diff_density_rms 0.148
_refine_ls_extinction_method none
_refine_ls_goodness_of_fit_ref 1.808
_refine_ls_hydrogen_treatment mixed
_refine_ls_matrix_type full
_refine_ls_number_parameters 343
_refine_ls_number_reflns 4560
_refine_ls_number_restraints 0
_refine_ls_restrained_S_all 1.808
_refine_ls_R_factor_all 0.1318
_refine_ls_R_factor_gt 0.0985
_refine_ls_shift/su_max 0.034
_refine_ls_shift/su_mean 0.008
_refine_ls_structure_factor_coef Fsqd
_refine_ls_weighting_details 'calc w=1/[\s^2^(Fo^2^)+(0.1000P)^2^+0.0000P] where P=(Fo^2^+2Fc^2^)/3'
_refine_ls_weighting_scheme calc
_refine_ls_wR_factor_gt 0.2486
_refine_ls_wR_factor_ref 0.2727
_reflns_number_gt 3559
_reflns_number_total 4560
_reflns_threshold_expression >2sigma(I)
_cod_data_source_file ja004266h_2.cif
_cod_data_source_block hmnt10r
_cod_original_cell_volume 3002.85(7)
_cod_database_code 4115559

loop_
_symmetry_equiv_pos_as_xyz
'x, y, z'
'-x, y+1/2, -z+1/2'
'-x, -y, -z'
'x, -y-1/2, z-1/2'

loop_
_atom_site_label
_atom_site_type_symbol
_atom_site_fract_x
_atom_site_fract_y
_atom_site_fract_z
_atom_site_U_iso_or_equiv
_atom_site_adp_type
_atom_site_occupancy
_atom_site_symmetry_multiplicity
_atom_site_calc_flag
_atom_site_refinement_flags
Zr1 Zr 0.68590(11) 0.10802(3) 0.73060(11) 0.0206(4) Uani 1 1 d .
S1 S 0.6387(3) 0.05461(8) 0.3637(3) 0.0312(7) Uani 1 1 d .
S1' S 0.4805(3) 0.19314(8) 0.8719(3) 0.0296(7) Uani 1 1 d .
Cl1 Cl 0.7037(3) 0.10829(8) 1.0057(3) 0.0354(7) Uani 1 1 d .
Cl1' Cl 0.9183(3) 0.08234(8) 0.6823(3) 0.0361(8) Uani 1 1 d .
Si1 Si 0.4227(3) 0.13666(9) 0.5026(3) 0.0269(8) Uani 1 1 d .
C2 C 0.7330(12) 0.0168(3) 0.4430(12) 0.030(3) Uani 1 1 d .
C3 C 0.7088(11) 0.0113(3) 0.5946(12) 0.025(3) Uani 1 1 d .
C4 C 0.5391(11) 0.0487(3) 0.7860(11) 0.023(2) Uani 1 1 d .
H4A H 0.5423 0.0343 0.8818 0.027 Uiso 1 1 calc R
C5 C 0.4494(11) 0.0788(3) 0.7526(11) 0.024(2) Uani 1 1 d .
C6 C 0.4633(11) 0.0903(3) 0.5951(11) 0.023(2) Uani 1 1 d .
C7 C 0.6133(12) 0.0391(3) 0.6478(11) 0.027(3) Uani 1 1 d .
C8 C 0.5642(11) 0.0647(3) 0.5372(10) 0.024(3) Uani 1 1 d .
C9 C 0.8320(13) -0.0034(3) 0.3391(12) 0.034(3) Uani 1 1 d .
H9A H 0.8783 -0.0236 0.3941 0.051 Uiso 1 1 calc R
H9B H 0.9021 0.0140 0.3039 0.051 Uiso 1 1 calc R
H9C H 0.7791 -0.0135 0.2529 0.051 Uiso 1 1 calc R
C10 C 0.7834(12) -0.0185(3) 0.6907(12) 0.027(3) Uani 1 1 d .
C11 C 0.8254(13) -0.0527(3) 0.6325(13) 0.036(3) Uani 1 1 d .
H11A H 0.8006 -0.0592 0.5321 0.044 Uiso 1 1 calc R
C12 C 0.9050(14) -0.0778(3) 0.7234(15) 0.045(3) Uani 1 1 d .
H12A H 0.9360 -0.1004 0.6813 0.054 Uiso 1 1 calc R
C13 C 0.9382(13) -0.0699(4) 0.8723(14) 0.040(3) Uani 1 1 d .
H13A H 0.9903 -0.0868 0.9330 0.048 Uiso 1 1 calc R
C14 C 0.8915(13) -0.0356(3) 0.9310(13) 0.037(3) Uani 1 1 d .
H14A H 0.9119 -0.0300 1.0334 0.044 Uiso 1 1 calc R
C15 C 0.8173(11) -0.0100(3) 0.8444(13) 0.027(3) Uani 1 1 d .
H15A H 0.7894 0.0129 0.8865 0.033 Uiso 1 1 calc R
C16 C 0.3457(12) 0.0951(3) 0.8642(13) 0.035(3) Uani 1 1 d .
H16A H 0.2591 0.0808 0.8591 0.053 Uiso 1 1 calc R
H16B H 0.3261 0.1210 0.8381 0.053 Uiso 1 1 calc R
H16C H 0.3863 0.0938 0.9661 0.053 Uiso 1 1 calc R
C17 C 0.2568(14) 0.1596(4) 0.5678(15) 0.048(4) Uani 1 1 d .
H17A H 0.2430 0.1832 0.5149 0.072 Uiso 1 1 calc R
H17B H 0.2647 0.1642 0.6760 0.072 Uiso 1 1 calc R
H17C H 0.1773 0.1433 0.5461 0.072 Uiso 1 1 calc R
C2' C 0.6262(12) 0.2073(3) 0.9909(12) 0.028(3) Uani 1 1 d .
C3' C 0.7515(12) 0.1983(3) 0.9315(11) 0.025(3) Uani 1 1 d .
C4' C 0.8223(12) 0.1684(3) 0.6615(11) 0.024(2) Uani 1 1 d .
H4'A H 0.9257 0.1708 0.6575 0.029 Uiso 1 1 calc R
C5' C 0.7283(12) 0.1584(3) 0.5357(12) 0.028(3) Uani 1 1 d .
C6' C 0.5826(11) 0.1617(3) 0.5837(11) 0.026(3) Uani 1 1 d .
C7' C 0.7358(12) 0.1801(3) 0.7859(11) 0.024(2) Uani 1 1 d .
C8' C 0.5956(11) 0.1748(3) 0.7370(11) 0.021(2) Uani 1 1 d .
C9' C 0.5900(14) 0.2256(3) 1.1367(13) 0.038(3) Uani 1 1 d .
H9'A H 0.6758 0.2323 1.1925 0.058 Uiso 1 1 calc R
H9'B H 0.5356 0.2085 1.1967 0.058 Uiso 1 1 calc R
H9'C H 0.5353 0.2480 1.1156 0.058 Uiso 1 1 calc R
C10' C 0.8942(12) 0.2056(3) 1.0056(11) 0.022(2) Uani 1 1 d .
C11' C 0.9970(13) 0.1785(3) 0.9998(13) 0.036(3) Uani 1 1 d .
H11B H 0.9774 0.1562 0.9470 0.043 Uiso 1 1 calc R
C12' C 1.1286(15) 0.1831(4) 1.0697(13) 0.048(4) Uani 1 1 d .
H12B H 1.1979 0.1646 1.0618 0.058 Uiso 1 1 calc R
C13' C 1.1564(16) 0.2163(5) 1.1531(17) 0.062(4) Uani 1 1 d .
H13B H 1.2427 0.2199 1.2055 0.075 Uiso 1 1 calc R
C14' C 1.0519(14) 0.2435(4) 1.1548(16) 0.050(4) Uani 1 1 d .
H14B H 1.0695 0.2661 1.2064 0.060 Uiso 1 1 calc R
C15' C 0.9250(14) 0.2381(3) 1.0839(14) 0.040(3) Uani 1 1 d .
H15B H 0.8566 0.2571 1.0881 0.048 Uiso 1 1 calc R
C16' C 0.7832(13) 0.1489(3) 0.3832(13) 0.037(3) Uani 1 1 d .
H16D H 0.7932 0.1716 0.3243 0.055 Uiso 1 1 calc R
H16E H 0.7180 0.1321 0.3309 0.055 Uiso 1 1 calc R
H16F H 0.8740 0.1368 0.3956 0.055 Uiso 1 1 calc R
C17' C 0.4205(14) 0.1329(4) 0.2915(12) 0.042(3) Uani 1 1 d .
H17D H 0.5068 0.1212 0.2599 0.063 Uiso 1 1 calc R
H17E H 0.4128 0.1577 0.2474 0.063 Uiso 1 1 calc R
H17F H 0.3408 0.1179 0.2576 0.063 Uiso 1 1 calc R

loop_
_atom_site_aniso_label
_atom_site_aniso_U_11
_atom_site_aniso_U_22
_atom_site_aniso_U_33
_atom_site_aniso_U_23
_atom_site_aniso_U_13
_atom_site_aniso_U_12
Zr1 0.0254(6) 0.0174(6) 0.0191(5) -0.0004(4) 0.0049(4) 0.0008(5)
S1 0.0417(19) 0.0330(17) 0.0192(14) -0.0021(12) 0.0035(13) 0.0050(14)
S1' 0.0261(16) 0.0253(16) 0.0376(16) -0.0062(12) 0.0044(13) 0.0038(13)
Cl1 0.0515(19) 0.0346(17) 0.0202(13) 0.0009(12) 0.0034(12) -0.0039(15)
Cl1' 0.0282(17) 0.0301(17) 0.0503(18) -0.0027(13) 0.0087(14) 0.0072(13)
Si1 0.0283(18) 0.0241(17) 0.0283(16) 0.0038(13) -0.0008(13) 0.0049(14)
C2 0.033(7) 0.024(6) 0.032(6) -0.010(5) 0.007(5) -0.013(5)
C3 0.021(6) 0.023(6) 0.031(6) -0.006(5) 0.004(5) -0.011(5)
C4 0.029(6) 0.019(6) 0.020(5) -0.006(4) 0.004(5) -0.003(5)
C5 0.021(6) 0.027(6) 0.024(6) -0.003(5) -0.003(5) -0.004(5)
C6 0.025(6) 0.022(6) 0.023(5) -0.012(4) -0.005(5) -0.004(5)
C7 0.034(7) 0.022(6) 0.024(5) -0.004(5) -0.003(5) -0.008(5)
C8 0.026(6) 0.032(6) 0.014(5) 0.006(5) -0.006(4) -0.007(5)
C9 0.044(8) 0.029(7) 0.029(6) -0.012(5) 0.009(5) 0.000(6)
C10 0.030(6) 0.025(6) 0.026(6) 0.004(5) 0.004(5) -0.017(5)
C11 0.044(8) 0.024(7) 0.041(7) -0.025(5) 0.001(6) -0.003(6)
C12 0.054(9) 0.027(7) 0.054(8) 0.008(6) -0.003(7) 0.005(6)
C13 0.032(7) 0.048(8) 0.041(7) 0.009(6) 0.012(6) -0.005(6)
C14 0.051(8) 0.023(7) 0.038(7) -0.005(5) 0.013(6) 0.000(6)
C15 0.033(7) 0.008(6) 0.041(7) -0.005(5) 0.011(5) 0.008(5)
C16 0.031(7) 0.036(7) 0.039(7) -0.002(6) 0.011(6) -0.009(6)
C17 0.045(8) 0.040(8) 0.059(9) -0.006(7) -0.002(7) 0.018(7)
C2' 0.031(7) 0.017(6) 0.037(6) -0.013(5) 0.010(5) -0.004(5)
C3' 0.033(7) 0.012(6) 0.030(6) -0.010(4) -0.002(5) -0.010(5)
C4' 0.024(6) 0.019(6) 0.030(6) 0.001(5) 0.002(5) -0.001(5)
C5' 0.029(7) 0.016(6) 0.039(6) 0.010(5) 0.009(5) 0.004(5)
C6' 0.022(6) 0.028(6) 0.027(6) 0.004(5) 0.000(5) 0.008(5)
C7' 0.034(7) 0.012(5) 0.026(5) -0.003(4) -0.003(5) -0.002(5)
C8' 0.028(7) 0.011(5) 0.026(6) -0.007(4) 0.003(5) -0.006(5)
C9' 0.054(9) 0.017(6) 0.045(7) -0.014(5) 0.007(6) -0.001(6)
C10' 0.041(7) 0.004(5) 0.021(5) -0.001(4) 0.010(5) 0.001(5)
C11' 0.043(8) 0.022(6) 0.041(7) -0.012(5) -0.003(6) 0.005(6)
C12' 0.048(9) 0.054(9) 0.042(8) -0.015(7) -0.002(7) 0.016(7)
C13' 0.041(9) 0.084(12) 0.060(9) -0.009(9) -0.015(7) -0.005(9)
C14' 0.044(9) 0.029(7) 0.078(10) -0.015(7) -0.006(8) -0.004(6)
C15' 0.040(8) 0.024(7) 0.054(8) -0.012(6) -0.003(6) 0.009(6)
C16' 0.040(8) 0.036(7) 0.035(6) 0.002(5) 0.011(6) -0.003(6)
C17' 0.041(8) 0.060(9) 0.026(6) 0.011(6) -0.002(5) 0.011(7)

loop_
_atom_type_symbol
_atom_type_description
_atom_type_scat_dispersion_real
_atom_type_scat_dispersion_imag
_atom_type_scat_source
C C 0.0033 0.0016 'International Tables Vol C Tables 4.2.6.8 and 6.1.1.4'
H H 0.0000 0.0000 'International Tables Vol C Tables 4.2.6.8 and 6.1.1.4'
Si Si 0.0817 0.0704 'International Tables Vol C Tables 4.2.6.8 and 6.1.1.4'
S S 0.1246 0.1234 'International Tables Vol C Tables 4.2.6.8 and 6.1.1.4'
Cl Cl 0.1484 0.1585 'International Tables Vol C Tables 4.2.6.8 and 6.1.1.4'
Zr Zr -2.9673 0.5597 'International Tables Vol C Tables 4.2.6.8 and 6.1.1.4'

loop_
_geom_angle_atom_site_label_1
_geom_angle_atom_site_label_2
_geom_angle_atom_site_label_3
_geom_angle
Cl1 Zr1 Cl1' 98.00(11)
Cl1 Zr1 C6 121.0(3)
Cl1' Zr1 C6 125.7(2)
Cl1 Zr1 C5 87.7(2)
Cl1' Zr1 C5 132.8(3)
C6 Zr1 C5 34.1(3)
Cl1 Zr1 C6' 122.0(2)
Cl1' Zr1 C6' 122.8(2)
C6 Zr1 C6' 68.2(4)
C5 Zr1 C6' 91.1(4)
Cl1 Zr1 C5' 132.0(3)
Cl1' Zr1 C5' 89.2(3)
C6 Zr1 C5' 90.3(4)
C5 Zr1 C5' 120.9(4)
C6' Zr1 C5' 33.9(3)
Cl1 Zr1 C8' 89.3(2)
Cl1' Zr1 C8' 131.8(2)
C6 Zr1 C8' 88.0(3)
C5 Zr1 C8' 94.9(3)
C6' Zr1 C8' 33.1(3)
C5' Zr1 C8' 53.6(3)
Cl1 Zr1 C8 133.4(2)
Cl1' Zr1 C8 92.9(3)
C6 Zr1 C8 33.0(3)
C5 Zr1 C8 53.6(3)
C6' Zr1 C8 87.4(4)
C5' Zr1 C8 93.1(3)
C8' Zr1 C8 115.9(3)
Cl1 Zr1 C4 80.6(2)
Cl1' Zr1 C4 102.8(2)
C6 Zr1 C4 55.0(3)
C5 Zr1 C4 31.8(3)
C6' Zr1 C4 121.2(4)
C5' Zr1 C4 143.8(4)
C8' Zr1 C4 125.4(3)
C8 Zr1 C4 52.8(3)
Cl1 Zr1 C4' 102.2(2)
Cl1' Zr1 C4' 79.0(2)
C6 Zr1 C4' 121.5(3)
C5 Zr1 C4' 145.5(3)
C6' Zr1 C4' 55.5(4)
C5' Zr1 C4' 32.8(3)
C8' Zr1 C4' 52.9(3)
C8 Zr1 C4' 124.4(3)
C4 Zr1 C4' 176.5(3)
Cl1 Zr1 C7 106.8(2)
Cl1' Zr1 C7 80.4(3)
C6 Zr1 C7 54.5(4)
C5 Zr1 C7 53.5(3)
C6' Zr1 C7 118.3(3)
C5' Zr1 C7 121.2(3)
C8' Zr1 C7 142.5(3)
C8 Zr1 C7 31.3(3)
C4 Zr1 C7 32.5(3)
C4' Zr1 C7 146.4(3)
Cl1 Zr1 C7' 78.8(2)
Cl1' Zr1 C7' 103.8(3)
C6 Zr1 C7' 118.7(3)
C5 Zr1 C7' 123.2(3)
C6' Zr1 C7' 54.4(3)
C5' Zr1 C7' 53.5(3)
C8' Zr1 C7' 31.2(3)
C8 Zr1 C7' 141.5(3)
C4 Zr1 C7' 148.3(3)
C4' Zr1 C7' 32.0(3)
C7 Zr1 C7' 172.7(3)
C8 S1 C2 91.4(5)
C8' S1' C2' 90.9(5)
C17' Si1 C6' 113.4(5)
C17' Si1 C6 111.5(5)
C6' Si1 C6 95.6(5)
C17' Si1 C17 110.6(6)
C6' Si1 C17 110.6(6)
C6 Si1 C17 114.4(6)
C3 C2 C9 130.0(11)
C3 C2 S1 113.5(8)
C9 C2 S1 116.4(8)
C2 C3 C7 110.2(10)
C2 C3 C10 123.5(10)
C7 C3 C10 126.2(9)
C5 C4 C7 108.1(9)
C5 C4 Zr1 70.2(6)
C7 C4 Zr1 76.1(6)
C4 C5 C6 110.3(9)
C4 C5 C16 123.9(10)
C6 C5 C16 125.8(10)
C4 C5 Zr1 78.0(6)
C6 C5 Zr1 72.6(6)
C16 C5 Zr1 119.4(7)
C8 C6 C5 103.9(9)
C8 C6 Si1 122.6(8)
C5 C6 Si1 129.7(8)
C8 C6 Zr1 76.3(6)
C5 C6 Zr1 73.3(6)
Si1 C6 Zr1 98.4(4)
C8 C7 C3 115.0(9)
C8 C7 C4 105.4(10)
C3 C7 C4 139.5(10)
C8 C7 Zr1 70.5(6)
C3 C7 Zr1 124.7(7)
C4 C7 Zr1 71.4(6)
C7 C8 C6 112.4(9)
C7 C8 S1 109.8(8)
C6 C8 S1 137.7(8)
C7 C8 Zr1 78.2(6)
C6 C8 Zr1 70.7(6)
S1 C8 Zr1 121.6(5)
C11 C10 C15 118.9(10)
C11 C10 C3 123.0(10)
C15 C10 C3 118.1(9)
C10 C11 C12 120.3(11)
C13 C12 C11 121.3(12)
C12 C13 C14 117.8(12)
C15 C14 C13 122.5(11)
C14 C15 C10 119.1(10)
C3' C2' C9' 131.7(11)
C3' C2' S1' 112.4(8)
C9' C2' S1' 115.8(8)
C2' C3' C7' 112.5(10)
C2' C3' C10' 125.4(9)
C7' C3' C10' 122.0(9)
C5' C4' C7' 107.5(9)
C5' C4' Zr1 71.1(6)
C7' C4' Zr1 76.4(6)
C4' C5' C6' 109.0(9)
C4' C5' C16' 121.4(10)
C6' C5' C16' 129.5(11)
C4' C5' Zr1 76.1(6)
C6' C5' Zr1 71.8(6)
C16' C5' Zr1 121.1(7)
C8' C6' C5' 104.1(9)
C8' C6' Si1 124.0(8)
C5' C6' Si1 127.7(8)
C8' C6' Zr1 74.9(6)
C5' C6' Zr1 74.3(6)
Si1 C6' Zr1 97.7(5)
C8' C7' C3' 114.0(9)
C8' C7' C4' 106.4(9)
C3' C7' C4' 139.2(10)
C8' C7' Zr1 69.4(6)
C3' C7' Zr1 127.7(7)
C4' C7' Zr1 71.5(6)
C7' C8' C6' 112.9(9)
C7' C8' S1' 110.2(7)
C6' C8' S1' 136.0(9)
C7' C8' Zr1 79.4(6)
C6' C8' Zr1 72.0(6)
S1' C8' Zr1 125.5(5)
C15' C10' C11' 118.0(11)
C15' C10' C3' 122.5(10)
C11' C10' C3' 119.5(9)
C10' C11' C12' 122.1(11)
C11' C12' C13' 118.8(12)
C14' C13' C12' 117.9(13)
C15' C14' C13' 121.6(13)
C10' C15' C14' 121.5(12)

loop_
_geom_bond_atom_site_label_1
_geom_bond_atom_site_label_2
_geom_bond_distance
Zr1 Cl1 2.430(3)
Zr1 Cl1' 2.444(3)
Zr1 C6 2.484(10)
Zr1 C5 2.494(10)
Zr1 C6' 2.499(10)
Zr1 C5' 2.533(10)
Zr1 C8' 2.537(10)
Zr1 C8 2.557(10)
Zr1 C4 2.593(10)
Zr1 C4' 2.599(10)
Zr1 C7 2.656(10)
Zr1 C7' 2.663(10)
S1 C8 1.745(10)
S1 C2 1.755(12)
S1' C8' 1.769(10)
S1' C2' 1.788(12)
Si1 C17' 1.869(11)
Si1 C6' 1.888(12)
Si1 C6 1.882(11)
Si1 C17 1.884(12)
C2 C3 1.380(14)
C2 C9 1.518(15)
C3 C7 1.433(15)
C3 C10 1.525(15)
C4 C5 1.398(15)
C4 C7 1.469(14)
C5 C6 1.460(14)
C5 C16 1.531(15)
C6 C8 1.432(15)
C7 C8 1.409(14)
C10 C11 1.390(15)
C10 C15 1.419(15)
C11 C12 1.409(17)
C12 C13 1.373(17)
C13 C14 1.407(16)
C14 C15 1.376(16)
C2' C3' 1.356(15)
C2' C9' 1.495(14)
C3' C7' 1.444(13)
C3' C10' 1.513(15)
C4' C5' 1.450(15)
C4' C7' 1.454(14)
C5' C6' 1.467(14)
C5' C16' 1.498(15)
C6' C8' 1.434(14)
C7' C8' 1.404(15)
C10' C15' 1.381(15)
C10' C11' 1.378(15)
C11' C12' 1.390(17)
C12' C13' 1.418(19)
C13' C14' 1.39(2)
C14' C15' 1.357(17)
